data_7245662
loop_
_publ_author_name
'Darii, Mariana'
'Mikosch, Annabel'
'van Leusen, Jan'
'Kravtsov, Victor Ch.'
'Dvornina, Elena G.'
'Clapco, Steliana T.'
'Ciloci, Alexandra'
'K\"ogerler, Paul'
'Baca, Svetlana G.'

_publ_section_title
;
 FeII/III and MnII complexes based on 2,4,6-tris(2-pyridyl)-triazine:
 synthesis, structures, magnetic and biological properties
;
_journal_issue 45
_journal_name_full 'RSC Advances'
_journal_page_first 29034
_journal_page_last 29047
_journal_paper_doi 10.1039/D2RA04868J
_journal_volume 12
_journal_year 2022
_chemical_formula_sum 'C94 H152 Fe7 N6 O37'
_chemical_formula_weight 2349.17
_space_group_IT_number 2
_space_group_name_Hall '-P 1'
_space_group_name_H-M_alt 'P -1'
_symmetry_cell_setting triclinic
_symmetry_space_group_name_H-M 'P -1'
_atom_sites_solution_hydrogens geom
_atom_sites_solution_primary direct
_atom_sites_solution_secondary difmap
_audit_creation_method SHELXL-97
_audit_update_record
;
2021-09-09 deposited with the CCDC.	2022-10-06 downloaded from the CCDC.
;
_cell_angle_alpha 93.070(2)
_cell_angle_beta 93.369(2)
_cell_angle_gamma 97.272(2)
_cell_formula_units_Z 2
_cell_length_a 12.6917(11)
_cell_length_b 18.5226(17)
_cell_length_c 24.683(2)
_cell_measurement_reflns_used 7624
_cell_measurement_temperature 100(2)
_cell_measurement_theta_max 24.69
_cell_measurement_theta_min 2.32
_cell_volume 5735.0(9)
_computing_cell_refinement 'Bruker SAINT'
_computing_data_collection 'Bruker APEX2'
_computing_data_reduction 'Bruker SAINT'
_computing_molecular_graphics 'Bruker SHELXTL'
_computing_publication_material 'Bruker SHELXTL'
_computing_structure_refinement 'SHELXL-97 (Sheldrick, 2008)'
_computing_structure_solution 'SHELXS-97 (Sheldrick, 2008)'
_diffrn_ambient_temperature 100(2)
_diffrn_measured_fraction_theta_full 0.999
_diffrn_measured_fraction_theta_max 0.999
_diffrn_measurement_device_type 'Bruker APEX-II CCD'
_diffrn_measurement_method '\f and \w scans'
_diffrn_radiation_monochromator graphite
_diffrn_radiation_source 'fine-focus sealed tube'
_diffrn_radiation_type MoK\a
_diffrn_radiation_wavelength 0.71073
_diffrn_reflns_av_R_equivalents 0.0628
_diffrn_reflns_av_sigmaI/netI 0.0689
_diffrn_reflns_limit_h_max 14
_diffrn_reflns_limit_h_min -14
_diffrn_reflns_limit_k_max 21
_diffrn_reflns_limit_k_min -21
_diffrn_reflns_limit_l_max 28
_diffrn_reflns_limit_l_min -28
_diffrn_reflns_number 58376
_diffrn_reflns_theta_full 24.41
_diffrn_reflns_theta_max 24.41
_diffrn_reflns_theta_min 1.94
_exptl_absorpt_coefficient_mu 0.939
_exptl_absorpt_correction_T_max 0.8643
_exptl_absorpt_correction_T_min 0.7991
_exptl_absorpt_correction_type multi-scan
_exptl_absorpt_process_details sadabs
_exptl_crystal_colour red
_exptl_crystal_density_diffrn 1.360
_exptl_crystal_density_method 'not measured'
_exptl_crystal_description block
_exptl_crystal_F_000 2472
_exptl_crystal_size_max 0.25
_exptl_crystal_size_mid 0.21
_exptl_crystal_size_min 0.16
_refine_diff_density_max 0.821
_refine_diff_density_min -0.832
_refine_diff_density_rms 0.083
_refine_ls_extinction_method none
_refine_ls_goodness_of_fit_ref 1.044
_refine_ls_hydrogen_treatment constr
_refine_ls_matrix_type full
_refine_ls_number_parameters 1333
_refine_ls_number_reflns 18881
_refine_ls_number_restraints 0
_refine_ls_restrained_S_all 1.044
_refine_ls_R_factor_all 0.0743
_refine_ls_R_factor_gt 0.0515
_refine_ls_shift/su_max 0.001
_refine_ls_shift/su_mean 0.000
_refine_ls_structure_factor_coef Fsqd
_refine_ls_weighting_details 'calc w=1/[\s^2^(Fo^2^)+(0.0470P)^2^+9.2640P] where P=(Fo^2^+2Fc^2^)/3'
_refine_ls_weighting_scheme calc
_refine_ls_wR_factor_gt 0.1168
_refine_ls_wR_factor_ref 0.1315
_reflns_number_gt 14422
_reflns_number_total 18881
_reflns_threshold_expression >2sigma(I)
_cod_data_source_file d2ra04868j2.cif
_cod_data_source_block am10
_cod_depositor_comments
;
The following automatic conversions were performed:

data item '_symmetry_cell_setting' value 'Triclinic' was changed to
'triclinic' in accordance with the
/home/data/users/saulius/crontab/automatic-downloads/rss-feeds/RSC/lib/dictionaries/cif_core.dic
dictionary named 'cif_core.dic' version 2.4.2 last updated on
2011-04-26.

Automatic conversion script
Id: cif_fix_values 7556 2019-12-06 15:28:31Z antanas 
;
_cod_original_cell_volume 5735.1(9)
_cod_original_sg_symbol_H-M P-1
_cod_database_code 7245662

loop_
_symmetry_equiv_pos_as_xyz
'x, y, z'
'-x, -y, -z'

loop_
_atom_site_label
_atom_site_type_symbol
_atom_site_fract_x
_atom_site_fract_y
_atom_site_fract_z
_atom_site_U_iso_or_equiv
_atom_site_adp_type
_atom_site_occupancy
_atom_site_symmetry_multiplicity
_atom_site_calc_flag
_atom_site_refinement_flags
_atom_site_disorder_assembly
_atom_site_disorder_group
Fe1 Fe 0.22477(5) 0.55352(3) 0.17245(2) 0.02032(15) Uani 1 1 d . . .
Fe2 Fe 0.33956(4) 0.46766(3) 0.23995(2) 0.01633(14) Uani 1 1 d . . .
Fe3 Fe 0.41831(5) 0.65350(3) 0.24455(2) 0.02281(15) Uani 1 1 d . . .
Fe4 Fe 0.06962(4) 0.42617(3) 0.24233(2) 0.01544(14) Uani 1 1 d . . .
Fe5 Fe 0.02253(4) 0.33484(3) 0.33920(2) 0.01609(14) Uani 1 1 d . . .
Fe6 Fe -0.14723(5) 0.18667(3) 0.28770(2) 0.01912(14) Uani 1 1 d . . .
Fe7 Fe 0.09518(5) 0.17181(3) 0.32119(2) 0.01934(15) Uani 1 1 d . . .
N1 N 0.5015(3) 0.44425(19) 0.25668(13) 0.0199(8) Uani 1 1 d . . .
N2 N 0.3181(2) 0.35855(18) 0.26522(13) 0.0166(7) Uani 1 1 d . . .
N3 N 0.2223(3) 0.24663(18) 0.29739(13) 0.0185(8) Uani 1 1 d . . .
N4 N 0.4115(3) 0.26213(19) 0.29369(14) 0.0218(8) Uani 1 1 d . . .
N5 N 0.2302(3) 0.11352(19) 0.33230(15) 0.0263(9) Uani 1 1 d . . .
N6 N 0.0881(3) 0.32890(18) 0.19251(13) 0.0182(8) Uani 1 1 d . . .
O1 O 0.3654(2) 0.56376(15) 0.21211(11) 0.0194(6) Uani 1 1 d . . .
O2 O 0.1947(2) 0.47224(14) 0.21889(11) 0.0179(6) Uani 1 1 d . . .
O3 O -0.0104(2) 0.23229(14) 0.31058(10) 0.0172(6) Uani 1 1 d . . .
O4 O -0.0555(2) 0.37148(15) 0.27642(11) 0.0185(6) Uani 1 1 d . . .
O5 O 0.1490(2) 0.35837(14) 0.29416(10) 0.0160(6) Uani 1 1 d . . .
O6 O 0.1650(2) 0.63193(17) 0.21855(13) 0.0309(8) Uani 1 1 d . . .
O7 O 0.2954(3) 0.70105(18) 0.26801(13) 0.0350(8) Uani 1 1 d . . .
O8 O 0.2729(2) 0.63445(17) 0.12376(13) 0.0315(8) Uani 1 1 d . . .
O9 O 0.4048(3) 0.70365(17) 0.17302(12) 0.0359(8) Uani 1 1 d . . .
O10 O 0.5274(3) 0.74893(17) 0.27329(13) 0.0355(8) Uani 1 1 d . . .
O11 O 0.5772(2) 0.65362(18) 0.23164(14) 0.0382(8) Uani 1 1 d . . .
O12 O 0.4449(2) 0.61781(16) 0.32028(12) 0.0295(7) Uani 1 1 d . . .
O13 O 0.3505(2) 0.50684(15) 0.31771(11) 0.0203(6) Uani 1 1 d . . .
O14 O 0.2727(2) 0.48763(16) 0.11304(11) 0.0244(7) Uani 1 1 d . . .
O15 O 0.3656(2) 0.42008(15) 0.16592(11) 0.0211(6) Uani 1 1 d . . .
O16 O 0.0625(2) 0.50510(15) 0.29967(11) 0.0214(7) Uani 1 1 d . . .
O17 O 0.0446(2) 0.43782(15) 0.37178(11) 0.0208(6) Uani 1 1 d . . .
O18 O 0.1186(2) 0.31638(15) 0.40368(11) 0.0207(6) Uani 1 1 d . . .
O19 O 0.1294(2) 0.19712(15) 0.40065(11) 0.0238(7) Uani 1 1 d . . .
O20 O -0.0999(2) 0.32142(16) 0.38699(11) 0.0233(7) Uani 1 1 d . . .
O21 O -0.2265(2) 0.24622(16) 0.33843(11) 0.0233(7) Uani 1 1 d . . .
O22 O 0.0019(2) 0.08351(15) 0.34758(12) 0.0261(7) Uani 1 1 d . . .
O23 O -0.1655(2) 0.10963(16) 0.34124(12) 0.0247(7) Uani 1 1 d . . .
O24 O 0.0744(2) 0.11815(15) 0.24740(12) 0.0244(7) Uani 1 1 d . . .
O25 O -0.1030(2) 0.10934(16) 0.23502(12) 0.0254(7) Uani 1 1 d . . .
O26 O -0.1725(2) 0.24936(16) 0.22091(11) 0.0243(7) Uani 1 1 d . . .
O27 O -0.2958(2) 0.16494(17) 0.24146(12) 0.0280(7) Uani 1 1 d . . .
O28 O 0.0788(2) 0.53474(16) 0.13566(12) 0.0267(7) Uani 1 1 d . . .
O29 O -0.0271(2) 0.45962(15) 0.18391(11) 0.0216(7) Uani 1 1 d . . .
O30 O 0.5625(3) 0.8498(3) 0.44798(18) 0.0684(12) Uani 1 1 d . . .
O31 O 0.3528(3) 0.8640(2) 0.41066(18) 0.0605(11) Uani 1 1 d . . .
O32 O 0.5553(4) 0.9539(2) 0.2841(2) 0.0777(14) Uani 1 1 d . . .
O33 O 0.5143(5) 0.9639(3) 0.1719(2) 0.0987(18) Uani 1 1 d . . .
O34 O 1.0177(3) 0.12672(19) 0.93225(14) 0.0482(10) Uani 1 1 d . . .
O35 O 0.8910(3) 0.20024(19) 1.00109(14) 0.0445(9) Uani 1 1 d . . .
O36 O 0.5462(3) 0.9186(3) 0.9875(2) 0.0713(13) Uani 1 1 d . . .
O37 O 0.7594(3) 0.9373(3) 0.9597(2) 0.0703(13) Uani 1 1 d . . .
C1 C 0.2041(4) 0.6900(3) 0.24464(19) 0.0312(11) Uani 1 1 d . . .
C2 C 0.1387(4) 0.7549(3) 0.2434(2) 0.0438(13) Uani 1 1 d . . .
C3 C 0.1281(9) 0.7851(5) 0.2994(3) 0.128(4) Uani 1 1 d . . .
H3A H 0.0781 0.8213 0.2983 0.192 Uiso 1 1 calc R . .
H3B H 0.1978 0.8083 0.3149 0.192 Uiso 1 1 calc R . .
H3C H 0.1013 0.7456 0.3218 0.192 Uiso 1 1 calc R . .
C4 C 0.0324(6) 0.7318(5) 0.2164(6) 0.176(6) Uani 1 1 d . . .
H4A H -0.0098 0.6999 0.2397 0.263 Uiso 1 1 calc R . .
H4B H 0.0395 0.7052 0.1817 0.263 Uiso 1 1 calc R . .
H4C H -0.0031 0.7748 0.2099 0.263 Uiso 1 1 calc R . .
C5 C 0.1969(8) 0.8125(5) 0.2106(4) 0.145(5) Uani 1 1 d . . .
H5A H 0.2112 0.7903 0.1752 0.217 Uiso 1 1 calc R . .
H5B H 0.2644 0.8327 0.2302 0.217 Uiso 1 1 calc R . .
H5C H 0.1528 0.8515 0.2050 0.217 Uiso 1 1 calc R . .
C6 C 0.3548(4) 0.6812(2) 0.12882(18) 0.0260(10) Uani 1 1 d . . .
C7 C 0.3969(4) 0.7128(3) 0.07695(19) 0.0321(11) Uani 1 1 d . . .
C8 C 0.3367(5) 0.6730(4) 0.0266(2) 0.0608(18) Uani 1 1 d . . .
H8A H 0.3682 0.6915 -0.0060 0.091 Uiso 1 1 calc R . .
H8B H 0.2619 0.6812 0.0260 0.091 Uiso 1 1 calc R . .
H8C H 0.3413 0.6206 0.0275 0.091 Uiso 1 1 calc R . .
C9 C 0.3824(6) 0.7936(3) 0.0783(3) 0.0668(19) Uani 1 1 d . . .
H9A H 0.4224 0.8191 0.1104 0.100 Uiso 1 1 calc R . .
H9B H 0.3067 0.7986 0.0800 0.100 Uiso 1 1 calc R . .
H9C H 0.4088 0.8148 0.0454 0.100 Uiso 1 1 calc R . .
C10 C 0.5142(4) 0.7049(4) 0.0769(2) 0.0567(17) Uani 1 1 d . . .
H10A H 0.5510 0.7277 0.1108 0.085 Uiso 1 1 calc R . .
H10B H 0.5446 0.7289 0.0459 0.085 Uiso 1 1 calc R . .
H10C H 0.5230 0.6531 0.0740 0.085 Uiso 1 1 calc R . .
C11 C 0.6010(4) 0.7172(3) 0.2550(2) 0.0382(13) Uani 1 1 d . . .
C12 C 0.7162(4) 0.7519(3) 0.2591(3) 0.0514(15) Uani 1 1 d . . .
C13 C 0.7456(5) 0.7645(4) 0.2010(3) 0.071(2) Uani 1 1 d . . .
H13A H 0.6997 0.7974 0.1848 0.107 Uiso 1 1 calc R . .
H13B H 0.7360 0.7178 0.1795 0.107 Uiso 1 1 calc R . .
H13C H 0.8201 0.7864 0.2013 0.107 Uiso 1 1 calc R . .
C14 C 0.7342(5) 0.8207(4) 0.2934(3) 0.084(2) Uani 1 1 d . . .
H14A H 0.6890 0.8552 0.2789 0.125 Uiso 1 1 calc R . .
H14B H 0.8091 0.8415 0.2936 0.125 Uiso 1 1 calc R . .
H14C H 0.7164 0.8109 0.3307 0.125 Uiso 1 1 calc R . .
C15 C 0.7828(5) 0.6971(4) 0.2837(3) 0.091(3) Uani 1 1 d . . .
H15A H 0.8575 0.7189 0.2885 0.136 Uiso 1 1 calc R . .
H15B H 0.7767 0.6531 0.2592 0.136 Uiso 1 1 calc R . .
H15C H 0.7570 0.6842 0.3190 0.136 Uiso 1 1 calc R . .
C16 C 0.4119(3) 0.5594(2) 0.34172(17) 0.0217(10) Uani 1 1 d . . .
C17 C 0.4533(4) 0.5499(2) 0.39982(17) 0.0279(11) Uani 1 1 d . . .
C18 C 0.4654(4) 0.6210(3) 0.43430(18) 0.0325(11) Uani 1 1 d . . .
H18A H 0.3957 0.6382 0.4364 0.049 Uiso 1 1 calc R . .
H18B H 0.5142 0.6575 0.4178 0.049 Uiso 1 1 calc R . .
H18C H 0.4941 0.6132 0.4710 0.049 Uiso 1 1 calc R . .
C19 C 0.5651(4) 0.5270(3) 0.3948(2) 0.0508(16) Uani 1 1 d . . .
H19A H 0.5974 0.5212 0.4311 0.076 Uiso 1 1 calc R . .
H19B H 0.6098 0.5646 0.3770 0.076 Uiso 1 1 calc R . .
H19C H 0.5593 0.4806 0.3731 0.076 Uiso 1 1 calc R . .
C20 C 0.3830(5) 0.4911(3) 0.4252(2) 0.0523(16) Uani 1 1 d . . .
H20A H 0.4128 0.4846 0.4619 0.078 Uiso 1 1 calc R . .
H20B H 0.3791 0.4453 0.4030 0.078 Uiso 1 1 calc R . .
H20C H 0.3114 0.5052 0.4273 0.078 Uiso 1 1 calc R . .
C21 C 0.3334(3) 0.4391(2) 0.12007(17) 0.0236(10) Uani 1 1 d . . .
C22 C 0.3789(4) 0.4049(3) 0.07038(18) 0.0334(12) Uani 1 1 d . . .
C23 C 0.4922(5) 0.4468(4) 0.0681(3) 0.0654(19) Uani 1 1 d . . .
H23A H 0.5263 0.4273 0.0369 0.098 Uiso 1 1 calc R . .
H23B H 0.5346 0.4409 0.1016 0.098 Uiso 1 1 calc R . .
H23C H 0.4872 0.4987 0.0643 0.098 Uiso 1 1 calc R . .
C24 C 0.3119(6) 0.4140(5) 0.0201(2) 0.093(3) Uani 1 1 d . . .
H24A H 0.3459 0.3964 -0.0118 0.139 Uiso 1 1 calc R . .
H24B H 0.3043 0.4657 0.0174 0.139 Uiso 1 1 calc R . .
H24C H 0.2415 0.3859 0.0218 0.139 Uiso 1 1 calc R . .
C25 C 0.3915(5) 0.3264(3) 0.0787(2) 0.0456(14) Uani 1 1 d . . .
H25A H 0.3211 0.2980 0.0799 0.068 Uiso 1 1 calc R . .
H25B H 0.4332 0.3232 0.1130 0.068 Uiso 1 1 calc R . .
H25C H 0.4284 0.3067 0.0485 0.068 Uiso 1 1 calc R . .
C26 C 0.0512(3) 0.4979(2) 0.34943(17) 0.0206(9) Uani 1 1 d . . .
C27 C 0.0442(4) 0.5669(2) 0.38476(18) 0.0291(11) Uani 1 1 d . . .
C28 C 0.1459(4) 0.6194(3) 0.3800(2) 0.0458(14) Uani 1 1 d . . .
H28A H 0.2069 0.5989 0.3964 0.069 Uiso 1 1 calc R . .
H28B H 0.1396 0.6663 0.3990 0.069 Uiso 1 1 calc R . .
H28C H 0.1564 0.6267 0.3416 0.069 Uiso 1 1 calc R . .
C29 C -0.0529(5) 0.5997(3) 0.3629(2) 0.0530(16) Uani 1 1 d . . .
H29A H -0.0461 0.6088 0.3245 0.080 Uiso 1 1 calc R . .
H29B H -0.0578 0.6456 0.3836 0.080 Uiso 1 1 calc R . .
H29C H -0.1174 0.5655 0.3666 0.080 Uiso 1 1 calc R . .
C30 C 0.0334(4) 0.5500(3) 0.44387(18) 0.0364(12) Uani 1 1 d . . .
H30A H -0.0302 0.5148 0.4467 0.055 Uiso 1 1 calc R . .
H30B H 0.0269 0.5950 0.4655 0.055 Uiso 1 1 calc R . .
H30C H 0.0964 0.5294 0.4575 0.055 Uiso 1 1 calc R . .
C31 C 0.1477(3) 0.2606(2) 0.42346(17) 0.0217(10) Uani 1 1 d . . .
C32 C 0.2145(4) 0.2689(2) 0.47781(17) 0.0272(11) Uani 1 1 d . . .
C33 C 0.3293(4) 0.2600(3) 0.4627(2) 0.0432(14) Uani 1 1 d . . .
H33A H 0.3769 0.2655 0.4958 0.065 Uiso 1 1 calc R . .
H33B H 0.3534 0.2975 0.4380 0.065 Uiso 1 1 calc R . .
H33C H 0.3300 0.2116 0.4448 0.065 Uiso 1 1 calc R . .
C34 C 0.1749(5) 0.2078(3) 0.5129(2) 0.0558(17) Uani 1 1 d . . .
H34A H 0.1020 0.2127 0.5221 0.084 Uiso 1 1 calc R . .
H34B H 0.2211 0.2105 0.5464 0.084 Uiso 1 1 calc R . .
H34C H 0.1761 0.1607 0.4930 0.084 Uiso 1 1 calc R . .
C35 C 0.2129(4) 0.3438(3) 0.50593(19) 0.0362(12) Uani 1 1 d . . .
H35A H 0.1398 0.3498 0.5142 0.054 Uiso 1 1 calc R . .
H35B H 0.2395 0.3815 0.4819 0.054 Uiso 1 1 calc R . .
H35C H 0.2584 0.3484 0.5398 0.054 Uiso 1 1 calc R . .
C36 C -0.1913(3) 0.2865(2) 0.38070(16) 0.0214(10) Uani 1 1 d . . .
C37 C -0.2625(3) 0.2935(3) 0.42798(17) 0.0271(10) Uani 1 1 d . . .
C38 C -0.2739(4) 0.3744(3) 0.4375(2) 0.0404(13) Uani 1 1 d . . .
H38A H -0.2032 0.4026 0.4443 0.061 Uiso 1 1 calc R . .
H38B H -0.3160 0.3811 0.4690 0.061 Uiso 1 1 calc R . .
H38C H -0.3099 0.3912 0.4052 0.061 Uiso 1 1 calc R . .
C39 C -0.3718(4) 0.2483(3) 0.41623(19) 0.0407(13) Uani 1 1 d . . .
H39A H -0.4084 0.2663 0.3846 0.061 Uiso 1 1 calc R . .
H39B H -0.4142 0.2527 0.4479 0.061 Uiso 1 1 calc R . .
H39C H -0.3628 0.1971 0.4087 0.061 Uiso 1 1 calc R . .
C40 C -0.2053(4) 0.2662(3) 0.47785(18) 0.0350(12) Uani 1 1 d . . .
H40A H -0.1977 0.2145 0.4711 0.053 Uiso 1 1 calc R . .
H40B H -0.2470 0.2720 0.5096 0.053 Uiso 1 1 calc R . .
H40C H -0.1347 0.2945 0.4847 0.053 Uiso 1 1 calc R . .
C41 C -0.0945(4) 0.0742(2) 0.35966(17) 0.0242(10) Uani 1 1 d . . .
C42 C -0.1255(4) 0.0178(3) 0.4006(2) 0.0343(12) Uani 1 1 d . . .
C43 C -0.0971(6) 0.0565(3) 0.4569(2) 0.0674(19) Uani 1 1 d . . .
H43A H -0.1384 0.0975 0.4613 0.101 Uiso 1 1 calc R . .
H43B H -0.0209 0.0747 0.4605 0.101 Uiso 1 1 calc R . .
H43C H -0.1139 0.0221 0.4849 0.101 Uiso 1 1 calc R . .
C44 C -0.0625(5) -0.0457(3) 0.3943(2) 0.0540(16) Uani 1 1 d . . .
H44A H -0.0875 -0.0832 0.4188 0.081 Uiso 1 1 calc R . .
H44B H 0.0131 -0.0289 0.4034 0.081 Uiso 1 1 calc R . .
H44C H -0.0723 -0.0662 0.3566 0.081 Uiso 1 1 calc R . .
C45 C -0.2447(5) -0.0077(4) 0.3952(3) 0.071(2) Uani 1 1 d . . .
H45A H -0.2836 0.0346 0.3992 0.107 Uiso 1 1 calc R . .
H45B H -0.2633 -0.0411 0.4237 0.107 Uiso 1 1 calc R . .
H45C H -0.2641 -0.0329 0.3594 0.107 Uiso 1 1 calc R . .
C46 C -0.0147(4) 0.0898(2) 0.22446(17) 0.0238(10) Uani 1 1 d . . .
C47 C -0.0149(4) 0.0253(2) 0.18353(18) 0.0272(10) Uani 1 1 d . . .
C48 C -0.0861(4) 0.0357(3) 0.1330(2) 0.0477(15) Uani 1 1 d . . .
H48A H -0.1578 0.0416 0.1437 0.072 Uiso 1 1 calc R . .
H48B H -0.0897 -0.0070 0.1075 0.072 Uiso 1 1 calc R . .
H48C H -0.0563 0.0793 0.1155 0.072 Uiso 1 1 calc R . .
C49 C -0.0622(5) -0.0422(3) 0.2110(2) 0.0465(14) Uani 1 1 d . . .
H49A H -0.0165 -0.0493 0.2431 0.070 Uiso 1 1 calc R . .
H49B H -0.0670 -0.0851 0.1855 0.070 Uiso 1 1 calc R . .
H49C H -0.1335 -0.0356 0.2219 0.070 Uiso 1 1 calc R . .
C50 C 0.0972(4) 0.0157(3) 0.1679(2) 0.0393(13) Uani 1 1 d . . .
H50A H 0.1274 0.0587 0.1499 0.059 Uiso 1 1 calc R . .
H50B H 0.0944 -0.0278 0.1431 0.059 Uiso 1 1 calc R . .
H50C H 0.1420 0.0100 0.2007 0.059 Uiso 1 1 calc R . .
C51 C -0.2640(3) 0.2132(2) 0.20974(17) 0.0251(10) Uani 1 1 d . . .
C52 C -0.3287(4) 0.2257(3) 0.15773(18) 0.0329(12) Uani 1 1 d . . .
C53 C -0.3107(4) 0.3053(3) 0.1449(2) 0.0433(14) Uani 1 1 d . . .
H53A H -0.3361 0.3352 0.1741 0.065 Uiso 1 1 calc R . .
H53B H -0.3499 0.3119 0.1105 0.065 Uiso 1 1 calc R . .
H53C H -0.2346 0.3203 0.1418 0.065 Uiso 1 1 calc R . .
C54 C -0.4473(4) 0.2001(3) 0.1639(2) 0.0439(14) Uani 1 1 d . . .
H54A H -0.4567 0.1483 0.1714 0.066 Uiso 1 1 calc R . .
H54B H -0.4886 0.2070 0.1302 0.066 Uiso 1 1 calc R . .
H54C H -0.4722 0.2286 0.1940 0.066 Uiso 1 1 calc R . .
C55 C -0.2864(5) 0.1791(3) 0.11243(19) 0.0489(15) Uani 1 1 d . . .
H55A H -0.2095 0.1931 0.1112 0.073 Uiso 1 1 calc R . .
H55B H -0.3221 0.1871 0.0774 0.073 Uiso 1 1 calc R . .
H55C H -0.3006 0.1274 0.1198 0.073 Uiso 1 1 calc R . .
C56 C -0.0097(3) 0.5031(2) 0.14589(17) 0.0226(10) Uani 1 1 d . . .
C57 C -0.1046(3) 0.5155(3) 0.10766(18) 0.0299(11) Uani 1 1 d . . .
C58 C -0.0807(4) 0.5908(3) 0.0845(2) 0.0545(17) Uani 1 1 d . . .
H58A H -0.0679 0.6284 0.1145 0.082 Uiso 1 1 calc R . .
H58B H -0.1417 0.6001 0.0608 0.082 Uiso 1 1 calc R . .
H58C H -0.0175 0.5920 0.0635 0.082 Uiso 1 1 calc R . .
C59 C -0.2048(4) 0.5131(3) 0.1376(2) 0.0540(16) Uani 1 1 d . . .
H59A H -0.2197 0.4656 0.1531 0.081 Uiso 1 1 calc R . .
H59B H -0.2644 0.5205 0.1123 0.081 Uiso 1 1 calc R . .
H59C H -0.1956 0.5517 0.1669 0.081 Uiso 1 1 calc R . .
C60 C -0.1144(5) 0.4572(3) 0.0621(2) 0.0601(17) Uani 1 1 d . . .
H60A H -0.0477 0.4602 0.0438 0.090 Uiso 1 1 calc R . .
H60B H -0.1727 0.4644 0.0360 0.090 Uiso 1 1 calc R . .
H60C H -0.1291 0.4092 0.0769 0.090 Uiso 1 1 calc R . .
C61 C 0.5911(3) 0.4893(2) 0.25257(17) 0.0241(10) Uani 1 1 d . . .
H61 H 0.5870 0.5367 0.2404 0.029 Uiso 1 1 calc R . .
C62 C 0.6899(3) 0.4681(3) 0.26565(18) 0.0285(11) Uani 1 1 d . . .
H62 H 0.7526 0.5012 0.2626 0.034 Uiso 1 1 calc R . .
C63 C 0.6973(3) 0.3996(3) 0.28292(18) 0.0289(11) Uani 1 1 d . . .
H63 H 0.7648 0.3850 0.2924 0.035 Uiso 1 1 calc R . .
C64 C 0.6048(3) 0.3523(2) 0.28628(17) 0.0240(10) Uani 1 1 d . . .
H64 H 0.6074 0.3042 0.2974 0.029 Uiso 1 1 calc R . .
C65 C 0.5080(3) 0.3767(2) 0.27306(16) 0.0187(9) Uani 1 1 d . . .
C66 C 0.4047(3) 0.3298(2) 0.27731(16) 0.0185(9) Uani 1 1 d . . .
C67 C 0.3181(3) 0.2259(2) 0.30371(17) 0.0201(9) Uani 1 1 d . . .
C68 C 0.2141(3) 0.3142(2) 0.26864(16) 0.0151(9) Uani 1 1 d . . .
C69 C 0.3235(3) 0.1525(2) 0.32474(18) 0.0255(10) Uani 1 1 d . . .
C70 C 0.4196(4) 0.1259(3) 0.3343(2) 0.0393(13) Uani 1 1 d . . .
H70 H 0.4851 0.1545 0.3285 0.047 Uiso 1 1 calc R . .
C71 C 0.4176(4) 0.0566(3) 0.3524(3) 0.0517(16) Uani 1 1 d . . .
H71 H 0.4823 0.0370 0.3596 0.062 Uiso 1 1 calc R . .
C72 C 0.3216(4) 0.0159(3) 0.3600(3) 0.0526(16) Uani 1 1 d . . .
H72 H 0.3191 -0.0320 0.3723 0.063 Uiso 1 1 calc R . .
C73 C 0.2293(4) 0.0461(3) 0.3495(2) 0.0401(13) Uani 1 1 d . . .
H73 H 0.1629 0.0182 0.3546 0.048 Uiso 1 1 calc R . .
C74 C 0.1656(3) 0.2910(2) 0.21079(16) 0.0171(9) Uani 1 1 d . . .
C75 C 0.1974(3) 0.2349(2) 0.17955(17) 0.0226(10) Uani 1 1 d . . .
H75 H 0.2535 0.2098 0.1927 0.027 Uiso 1 1 calc R . .
C76 C 0.1467(4) 0.2156(2) 0.12881(17) 0.0279(11) Uani 1 1 d . . .
H76 H 0.1682 0.1774 0.1065 0.034 Uiso 1 1 calc R . .
C77 C 0.0643(4) 0.2525(2) 0.11073(18) 0.0300(11) Uani 1 1 d . . .
H77 H 0.0265 0.2391 0.0766 0.036 Uiso 1 1 calc R . .
C78 C 0.0387(3) 0.3089(2) 0.14334(17) 0.0255(10) Uani 1 1 d . . .
H78 H -0.0165 0.3351 0.1307 0.031 Uiso 1 1 calc R . .
C79 C 0.5214(5) 0.8264(4) 0.3936(3) 0.0602(17) Uani 1 1 d . . .
H79A H 0.5561 0.7845 0.3803 0.072 Uiso 1 1 calc R . .
H79B H 0.5370 0.8665 0.3691 0.072 Uiso 1 1 calc R . .
C80 C 0.4041(5) 0.8046(3) 0.3929(3) 0.0540(16) Uani 1 1 d . . .
H80A H 0.3761 0.7873 0.3556 0.065 Uiso 1 1 calc R . .
H80B H 0.3889 0.7640 0.4170 0.065 Uiso 1 1 calc R . .
C81 C 0.3939(6) 0.8896(4) 0.4642(3) 0.0665(19) Uani 1 1 d . . .
H81A H 0.3766 0.8510 0.4896 0.080 Uiso 1 1 calc R . .
H81B H 0.3595 0.9324 0.4759 0.080 Uiso 1 1 calc R . .
C82 C 0.5129(5) 0.9107(4) 0.4664(3) 0.0656(18) Uani 1 1 d . . .
H82A H 0.5303 0.9519 0.4431 0.079 Uiso 1 1 calc R . .
H82B H 0.5398 0.9267 0.5041 0.079 Uiso 1 1 calc R . .
C83 C 0.4610(6) 0.9212(5) 0.2570(3) 0.084(2) Uani 1 1 d . . .
H83A H 0.4055 0.9534 0.2625 0.100 Uiso 1 1 calc R . .
H83B H 0.4384 0.8749 0.2738 0.100 Uiso 1 1 calc R . .
C84 C 0.4658(11) 0.9063(7) 0.2013(4) 0.221(9) Uani 1 1 d . . .
H84A H 0.3923 0.8918 0.1852 0.266 Uiso 1 1 calc R . .
H84B H 0.5052 0.8639 0.1960 0.266 Uiso 1 1 calc R . .
C85 C 0.6158(7) 0.9928(5) 0.2011(4) 0.110(3) Uani 1 1 d . . .
H85A H 0.6649 0.9554 0.1997 0.132 Uiso 1 1 calc R . .
H85B H 0.6485 1.0359 0.1831 0.132 Uiso 1 1 calc R . .
C86 C 0.6012(7) 1.0134(5) 0.2569(3) 0.098(3) Uani 1 1 d . . .
H86A H 0.6710 1.0330 0.2755 0.117 Uiso 1 1 calc R . .
H86B H 0.5548 1.0525 0.2582 0.117 Uiso 1 1 calc R . .
C87 C 1.0427(5) 0.2028(3) 0.9462(2) 0.0499(15) Uani 1 1 d . . .
H87A H 1.0765 0.2273 0.9158 0.060 Uiso 1 1 calc R . .
H87B H 1.0938 0.2107 0.9785 0.060 Uiso 1 1 calc R . .
C88 C 0.9431(5) 0.2354(3) 0.9584(2) 0.0537(16) Uani 1 1 d . . .
H88A H 0.9618 0.2880 0.9688 0.064 Uiso 1 1 calc R . .
H88B H 0.8942 0.2305 0.9252 0.064 Uiso 1 1 calc R . .
C89 C 0.9663(5) 0.0921(3) 0.9751(2) 0.0456(14) Uani 1 1 d . . .
H89A H 1.0154 0.0975 1.0082 0.055 Uiso 1 1 calc R . .
H89B H 0.9479 0.0393 0.9650 0.055 Uiso 1 1 calc R . .
C90 C 0.8668(4) 0.1243(3) 0.9871(2) 0.0435(13) Uani 1 1 d . . .
H90A H 0.8158 0.1163 0.9548 0.052 Uiso 1 1 calc R . .
H90B H 0.8330 0.0998 1.0175 0.052 Uiso 1 1 calc R . .
C91 C 0.6720(5) 0.9335(4) 0.9203(3) 0.078(2) Uani 1 1 d . . .
H91A H 0.6524 0.8822 0.9061 0.093 Uiso 1 1 calc R . .
H91B H 0.6938 0.9628 0.8895 0.093 Uiso 1 1 calc R . .
C92 C 0.5784(5) 0.9602(4) 0.9429(3) 0.075(2) Uani 1 1 d . . .
H92A H 0.5961 1.0123 0.9553 0.090 Uiso 1 1 calc R . .
H92B H 0.5194 0.9559 0.9144 0.090 Uiso 1 1 calc R . .
C93 C 0.7260(5) 0.8969(4) 1.0049(3) 0.075(2) Uani 1 1 d . . .
H93A H 0.7858 0.9000 1.0329 0.090 Uiso 1 1 calc R . .
H93B H 0.7056 0.8449 0.9928 0.090 Uiso 1 1 calc R . .
C94 C 0.6335(5) 0.9263(4) 1.0288(3) 0.078(2) Uani 1 1 d . . .
H94A H 0.6121 0.8990 1.0607 0.093 Uiso 1 1 calc R . .
H94B H 0.6533 0.9783 1.0410 0.093 Uiso 1 1 calc R . .

loop_
_atom_site_aniso_label
_atom_site_aniso_U_11
_atom_site_aniso_U_22
_atom_site_aniso_U_33
_atom_site_aniso_U_23
_atom_site_aniso_U_13
_atom_site_aniso_U_12
Fe1 0.0200(3) 0.0232(3) 0.0186(3) 0.0065(3) -0.0008(3) 0.0048(3)
Fe2 0.0156(3) 0.0201(3) 0.0130(3) 0.0020(2) -0.0024(2) 0.0025(2)
Fe3 0.0266(3) 0.0219(3) 0.0191(3) 0.0032(3) -0.0006(3) 0.0001(3)
Fe4 0.0151(3) 0.0194(3) 0.0123(3) 0.0023(2) -0.0019(2) 0.0048(2)
Fe5 0.0169(3) 0.0190(3) 0.0123(3) 0.0024(2) -0.0018(2) 0.0028(2)
Fe6 0.0189(3) 0.0228(3) 0.0145(3) 0.0005(3) -0.0042(2) 0.0009(3)
Fe7 0.0203(3) 0.0173(3) 0.0197(3) 0.0026(3) -0.0047(3) 0.0019(3)
N1 0.0158(18) 0.029(2) 0.0149(18) 0.0034(15) -0.0008(14) 0.0011(16)
N2 0.0157(18) 0.0219(19) 0.0111(17) -0.0034(14) -0.0034(14) 0.0024(15)
N3 0.0216(19) 0.0180(18) 0.0160(18) 0.0017(15) -0.0064(15) 0.0061(15)
N4 0.0176(19) 0.022(2) 0.026(2) 0.0042(16) -0.0040(15) 0.0062(16)
N5 0.027(2) 0.021(2) 0.031(2) 0.0066(17) -0.0067(17) 0.0057(17)
N6 0.0156(18) 0.0232(19) 0.0156(18) 0.0017(15) -0.0022(14) 0.0030(15)
O1 0.0204(15) 0.0200(15) 0.0182(15) 0.0050(12) -0.0003(12) 0.0032(12)
O2 0.0196(15) 0.0195(15) 0.0145(14) 0.0040(12) -0.0027(12) 0.0031(12)
O3 0.0176(14) 0.0189(15) 0.0148(14) 0.0025(12) -0.0020(12) 0.0023(12)
O4 0.0150(14) 0.0257(16) 0.0161(15) 0.0053(12) 0.0001(12) 0.0060(12)
O5 0.0149(14) 0.0188(15) 0.0142(14) 0.0015(12) -0.0028(11) 0.0039(12)
O6 0.0286(18) 0.0276(18) 0.0374(19) 0.0045(15) 0.0023(15) 0.0064(15)
O7 0.035(2) 0.043(2) 0.0275(18) -0.0064(16) -0.0044(15) 0.0127(16)
O8 0.0296(18) 0.0329(19) 0.0329(19) 0.0165(15) -0.0027(15) 0.0038(15)
O9 0.056(2) 0.0268(18) 0.0221(18) 0.0032(14) -0.0022(16) -0.0031(16)
O10 0.041(2) 0.0287(19) 0.035(2) 0.0027(15) 0.0012(16) -0.0026(16)
O11 0.0294(18) 0.031(2) 0.052(2) 0.0000(17) 0.0051(16) -0.0040(15)
O12 0.0368(19) 0.0261(18) 0.0223(17) 0.0029(14) -0.0097(14) -0.0030(15)
O13 0.0224(15) 0.0234(16) 0.0138(15) 0.0008(12) -0.0027(12) -0.0008(13)
O14 0.0246(16) 0.0320(18) 0.0179(16) 0.0038(13) -0.0025(13) 0.0094(14)
O15 0.0227(16) 0.0289(17) 0.0122(15) 0.0018(13) -0.0018(12) 0.0065(13)
O16 0.0317(17) 0.0197(16) 0.0134(15) 0.0026(12) 0.0031(13) 0.0034(13)
O17 0.0246(16) 0.0208(16) 0.0166(15) 0.0014(13) -0.0018(12) 0.0031(13)
O18 0.0233(16) 0.0236(16) 0.0153(15) 0.0038(13) -0.0044(12) 0.0042(13)
O19 0.0311(17) 0.0186(16) 0.0208(16) 0.0047(13) -0.0078(13) 0.0024(13)
O20 0.0245(17) 0.0259(17) 0.0177(15) -0.0008(13) 0.0033(13) -0.0040(14)
O21 0.0209(15) 0.0299(17) 0.0181(16) 0.0002(13) -0.0037(13) 0.0023(13)
O22 0.0288(18) 0.0195(16) 0.0282(17) 0.0045(13) -0.0055(14) -0.0014(13)
O23 0.0239(16) 0.0240(16) 0.0244(17) 0.0046(13) -0.0048(13) -0.0027(14)
O24 0.0266(17) 0.0225(16) 0.0225(16) -0.0016(13) -0.0028(13) 0.0012(13)
O25 0.0256(17) 0.0265(17) 0.0232(17) -0.0018(13) -0.0049(13) 0.0044(14)
O26 0.0225(16) 0.0310(17) 0.0185(16) 0.0007(13) -0.0054(13) 0.0032(14)
O27 0.0235(17) 0.0367(19) 0.0220(17) -0.0023(15) -0.0065(13) 0.0020(14)
O28 0.0194(16) 0.0359(19) 0.0251(17) 0.0132(14) -0.0053(13) 0.0027(14)
O29 0.0213(15) 0.0256(16) 0.0183(16) 0.0064(13) -0.0034(12) 0.0046(13)
O30 0.065(3) 0.080(3) 0.063(3) 0.020(3) -0.009(2) 0.019(2)
O31 0.065(3) 0.040(2) 0.077(3) 0.009(2) -0.010(2) 0.015(2)
O32 0.084(3) 0.058(3) 0.084(3) 0.020(3) -0.015(3) -0.014(3)
O33 0.131(5) 0.093(4) 0.063(3) 0.010(3) 0.012(3) -0.026(4)
O34 0.065(3) 0.040(2) 0.038(2) -0.0046(18) 0.0053(19) 0.0058(19)
O35 0.055(2) 0.039(2) 0.040(2) -0.0029(17) -0.0004(18) 0.0094(18)
O36 0.046(3) 0.083(3) 0.085(3) 0.009(3) 0.011(2) 0.005(2)
O37 0.042(2) 0.087(3) 0.080(3) -0.010(3) 0.007(2) 0.003(2)
C1 0.034(3) 0.039(3) 0.023(3) 0.002(2) 0.006(2) 0.010(2)
C2 0.043(3) 0.040(3) 0.051(3) 0.008(3) 0.003(3) 0.012(3)
C3 0.217(11) 0.128(8) 0.061(5) -0.023(5) 0.001(6) 0.126(8)
C4 0.062(6) 0.084(7) 0.375(19) -0.042(9) -0.044(8) 0.041(5)
C5 0.145(9) 0.115(7) 0.219(12) 0.123(8) 0.118(8) 0.095(7)
C6 0.034(3) 0.019(2) 0.027(3) 0.004(2) 0.005(2) 0.007(2)
C7 0.032(3) 0.038(3) 0.027(3) 0.010(2) 0.002(2) 0.000(2)
C8 0.060(4) 0.095(5) 0.021(3) 0.004(3) 0.001(3) -0.016(4)
C9 0.096(5) 0.052(4) 0.061(4) 0.036(3) 0.027(4) 0.017(4)
C10 0.044(3) 0.094(5) 0.033(3) 0.008(3) 0.012(3) 0.005(3)
C11 0.035(3) 0.036(3) 0.040(3) 0.007(3) -0.002(2) -0.007(2)
C12 0.039(3) 0.049(4) 0.063(4) 0.003(3) 0.002(3) -0.006(3)
C13 0.046(4) 0.092(5) 0.070(5) 0.023(4) -0.005(3) -0.018(4)
C14 0.065(5) 0.077(5) 0.095(6) -0.009(4) -0.005(4) -0.030(4)
C15 0.043(4) 0.096(6) 0.128(7) 0.036(5) -0.030(4) -0.007(4)
C16 0.022(2) 0.024(2) 0.019(2) 0.000(2) -0.0036(19) 0.006(2)
C17 0.038(3) 0.027(3) 0.018(2) 0.0027(19) -0.009(2) 0.003(2)
C18 0.041(3) 0.034(3) 0.021(2) 0.000(2) -0.006(2) 0.002(2)
C19 0.061(4) 0.070(4) 0.024(3) -0.007(3) -0.020(3) 0.030(3)
C20 0.078(4) 0.046(3) 0.025(3) 0.011(3) -0.019(3) -0.016(3)
C21 0.023(2) 0.030(3) 0.016(2) 0.0004(19) 0.0004(18) 0.000(2)
C22 0.041(3) 0.041(3) 0.021(2) 0.003(2) 0.004(2) 0.017(2)
C23 0.063(4) 0.074(5) 0.062(4) 0.000(4) 0.039(3) 0.006(4)
C24 0.126(6) 0.153(8) 0.015(3) -0.020(4) -0.017(3) 0.098(6)
C25 0.064(4) 0.046(3) 0.029(3) -0.003(2) 0.016(3) 0.014(3)
C26 0.018(2) 0.022(2) 0.022(2) -0.0011(19) -0.0014(18) 0.0031(18)
C27 0.039(3) 0.029(3) 0.020(2) -0.001(2) 0.002(2) 0.006(2)
C28 0.060(4) 0.041(3) 0.032(3) -0.007(2) 0.006(3) -0.008(3)
C29 0.071(4) 0.056(4) 0.038(3) -0.008(3) -0.004(3) 0.040(3)
C30 0.054(3) 0.030(3) 0.026(3) -0.002(2) 0.008(2) 0.008(2)
C31 0.018(2) 0.028(3) 0.019(2) 0.008(2) -0.0014(18) -0.0003(19)
C32 0.035(3) 0.027(3) 0.017(2) 0.0036(19) -0.011(2) -0.002(2)
C33 0.036(3) 0.048(3) 0.042(3) -0.010(3) -0.016(2) 0.008(3)
C34 0.070(4) 0.061(4) 0.029(3) 0.019(3) -0.017(3) -0.018(3)
C35 0.042(3) 0.046(3) 0.020(2) -0.004(2) -0.009(2) 0.008(2)
C36 0.026(2) 0.023(2) 0.015(2) 0.0052(19) -0.0010(18) 0.005(2)
C37 0.023(2) 0.036(3) 0.020(2) 0.001(2) 0.0026(19) -0.001(2)
C38 0.047(3) 0.044(3) 0.035(3) -0.001(2) 0.014(2) 0.017(3)
C39 0.029(3) 0.067(4) 0.024(3) 0.004(3) 0.004(2) -0.003(3)
C40 0.036(3) 0.050(3) 0.017(2) 0.003(2) 0.001(2) -0.005(2)
C41 0.028(3) 0.020(2) 0.021(2) -0.0043(19) -0.005(2) -0.006(2)
C42 0.036(3) 0.033(3) 0.032(3) 0.013(2) -0.004(2) -0.004(2)
C43 0.112(6) 0.062(4) 0.027(3) 0.011(3) 0.002(3) 0.007(4)
C44 0.073(4) 0.035(3) 0.055(4) 0.020(3) 0.007(3) 0.005(3)
C45 0.047(4) 0.080(5) 0.087(5) 0.058(4) -0.006(3) -0.012(3)
C46 0.033(3) 0.021(2) 0.018(2) 0.0040(19) 0.003(2) 0.004(2)
C47 0.030(3) 0.022(2) 0.028(3) -0.009(2) -0.004(2) 0.005(2)
C48 0.051(3) 0.052(4) 0.038(3) -0.019(3) -0.012(3) 0.019(3)
C49 0.058(4) 0.021(3) 0.060(4) -0.005(3) 0.010(3) 0.004(3)
C50 0.043(3) 0.033(3) 0.041(3) -0.013(2) 0.003(2) 0.008(2)
C51 0.026(3) 0.032(3) 0.017(2) -0.005(2) -0.0002(19) 0.009(2)
C52 0.030(3) 0.045(3) 0.022(2) -0.007(2) -0.016(2) 0.012(2)
C53 0.047(3) 0.053(4) 0.030(3) 0.010(3) -0.014(2) 0.009(3)
C54 0.034(3) 0.053(3) 0.041(3) -0.010(3) -0.021(2) 0.009(3)
C55 0.058(4) 0.070(4) 0.020(3) -0.009(3) -0.013(3) 0.024(3)
C56 0.023(2) 0.025(2) 0.020(2) 0.001(2) -0.0025(19) 0.008(2)
C57 0.022(2) 0.042(3) 0.026(3) 0.015(2) -0.006(2) 0.003(2)
C58 0.039(3) 0.058(4) 0.065(4) 0.034(3) -0.022(3) 0.003(3)
C59 0.030(3) 0.079(4) 0.057(4) 0.029(3) -0.006(3) 0.016(3)
C60 0.070(4) 0.065(4) 0.041(3) 0.000(3) -0.030(3) 0.009(3)
C61 0.019(2) 0.029(3) 0.024(2) 0.001(2) -0.0003(19) 0.0032(19)
C62 0.019(2) 0.039(3) 0.026(3) 0.000(2) 0.0027(19) -0.004(2)
C63 0.017(2) 0.044(3) 0.026(3) 0.001(2) -0.0036(19) 0.006(2)
C64 0.019(2) 0.032(3) 0.022(2) 0.003(2) 0.0003(18) 0.009(2)
C65 0.018(2) 0.025(2) 0.012(2) -0.0027(18) -0.0034(17) 0.0035(18)
C66 0.015(2) 0.027(2) 0.012(2) -0.0019(18) -0.0023(17) 0.0028(18)
C67 0.019(2) 0.020(2) 0.021(2) -0.0007(18) -0.0080(18) 0.0044(18)
C68 0.015(2) 0.016(2) 0.015(2) -0.0003(17) -0.0017(16) 0.0038(17)
C69 0.028(3) 0.019(2) 0.029(3) 0.000(2) -0.007(2) 0.004(2)
C70 0.031(3) 0.030(3) 0.057(3) 0.008(3) -0.013(2) 0.008(2)
C71 0.035(3) 0.034(3) 0.088(5) 0.017(3) -0.014(3) 0.016(3)
C72 0.047(3) 0.028(3) 0.086(5) 0.018(3) -0.005(3) 0.014(3)
C73 0.036(3) 0.027(3) 0.059(4) 0.014(3) -0.005(3) 0.008(2)
C74 0.016(2) 0.019(2) 0.015(2) 0.0014(17) -0.0005(17) 0.0015(17)
C75 0.026(2) 0.023(2) 0.019(2) -0.0012(19) -0.0055(19) 0.0054(19)
C76 0.035(3) 0.029(3) 0.020(2) -0.006(2) 0.000(2) 0.008(2)
C77 0.038(3) 0.033(3) 0.017(2) -0.007(2) -0.009(2) 0.005(2)
C78 0.025(2) 0.036(3) 0.016(2) 0.003(2) -0.0058(19) 0.009(2)
C79 0.073(5) 0.055(4) 0.052(4) -0.004(3) 0.005(3) 0.007(3)
C80 0.073(4) 0.032(3) 0.057(4) 0.008(3) -0.001(3) 0.010(3)
C81 0.089(5) 0.050(4) 0.062(4) 0.000(3) 0.024(4) 0.008(4)
C82 0.081(5) 0.066(5) 0.050(4) -0.009(3) -0.006(3) 0.018(4)
C83 0.068(5) 0.112(6) 0.061(5) 0.023(4) -0.012(4) -0.023(5)
C84 0.262(15) 0.275(16) 0.061(6) 0.001(8) 0.004(8) -0.214(14)
C85 0.098(7) 0.109(7) 0.102(7) -0.032(6) 0.026(6) -0.053(6)
C86 0.101(6) 0.089(6) 0.096(7) 0.041(5) -0.010(5) -0.028(5)
C87 0.058(4) 0.039(3) 0.053(4) 0.004(3) 0.004(3) 0.005(3)
C88 0.071(4) 0.036(3) 0.052(4) 0.003(3) 0.001(3) 0.000(3)
C89 0.062(4) 0.036(3) 0.039(3) 0.000(3) 0.001(3) 0.012(3)
C90 0.053(3) 0.039(3) 0.039(3) 0.004(3) 0.000(3) 0.007(3)
C91 0.045(4) 0.105(6) 0.082(5) -0.012(5) 0.004(4) 0.013(4)
C92 0.058(4) 0.102(6) 0.070(5) 0.012(4) 0.016(4) 0.023(4)
C93 0.049(4) 0.076(5) 0.100(6) 0.003(5) -0.006(4) 0.015(4)
C94 0.058(4) 0.097(6) 0.078(5) 0.014(4) 0.014(4) 0.004(4)

loop_
_atom_type_symbol
_atom_type_description
_atom_type_scat_dispersion_real
_atom_type_scat_dispersion_imag
_atom_type_scat_source
C C 0.0033 0.0016 'International Tables Vol C Tables 4.2.6.8 and 6.1.1.4'
H H 0.0000 0.0000 'International Tables Vol C Tables 4.2.6.8 and 6.1.1.4'
N N 0.0061 0.0033 'International Tables Vol C Tables 4.2.6.8 and 6.1.1.4'
O O 0.0106 0.0060 'International Tables Vol C Tables 4.2.6.8 and 6.1.1.4'
Fe Fe 0.3463 0.8444 'International Tables Vol C Tables 4.2.6.8 and 6.1.1.4'

loop_
_geom_angle_atom_site_label_1
_geom_angle_atom_site_label_2
_geom_angle_atom_site_label_3
_geom_angle
_geom_angle_site_symmetry_1
_geom_angle_site_symmetry_3
_geom_angle_publ_flag
O2 Fe1 O1 82.90(11) . . ?
O2 Fe1 O28 91.89(12) . . ?
O1 Fe1 O28 174.75(12) . . ?
O2 Fe1 O14 91.96(12) . . ?
O1 Fe1 O14 91.76(11) . . ?
O28 Fe1 O14 87.80(12) . . ?
O2 Fe1 O8 173.41(12) . . ?
O1 Fe1 O8 91.87(12) . . ?
O28 Fe1 O8 93.28(12) . . ?
O14 Fe1 O8 84.16(13) . . ?
O2 Fe1 O6 98.46(12) . . ?
O1 Fe1 O6 96.25(12) . . ?
O28 Fe1 O6 85.09(13) . . ?
O14 Fe1 O6 167.55(12) . . ?
O8 Fe1 O6 86.06(13) . . ?
O2 Fe1 Fe2 41.82(8) . . ?
O1 Fe1 Fe2 43.15(8) . . ?
O28 Fe1 Fe2 131.65(9) . . ?
O14 Fe1 Fe2 82.18(8) . . ?
O8 Fe1 Fe2 132.02(9) . . ?
O6 Fe1 Fe2 110.16(9) . . ?
O2 Fe2 O1 85.24(11) . . ?
O2 Fe2 O13 102.18(12) . . ?
O1 Fe2 O13 93.41(11) . . ?
O2 Fe2 O15 92.14(11) . . ?
O1 Fe2 O15 90.75(11) . . ?
O13 Fe2 O15 165.36(11) . . ?
O2 Fe2 N2 96.57(12) . . ?
O1 Fe2 N2 175.25(12) . . ?
O13 Fe2 N2 90.50(12) . . ?
O15 Fe2 N2 84.80(12) . . ?
O2 Fe2 N1 170.22(13) . . ?
O1 Fe2 N1 101.04(12) . . ?
O13 Fe2 N1 85.05(12) . . ?
O15 Fe2 N1 80.38(12) . . ?
N2 Fe2 N1 76.60(12) . . ?
O2 Fe2 Fe1 43.46(8) . . ?
O1 Fe2 Fe1 43.94(8) . . ?
O13 Fe2 Fe1 111.30(8) . . ?
O15 Fe2 Fe1 81.22(8) . . ?
N2 Fe2 Fe1 136.43(9) . . ?
N1 Fe2 Fe1 139.83(9) . . ?
O1 Fe3 O7 107.47(13) . . ?
O1 Fe3 O12 95.86(12) . . ?
O7 Fe3 O12 91.46(13) . . ?
O1 Fe3 O9 92.55(12) . . ?
O7 Fe3 O9 87.68(14) . . ?
O12 Fe3 O9 171.40(12) . . ?
O1 Fe3 O11 99.51(13) . . ?
O7 Fe3 O11 152.73(14) . . ?
O12 Fe3 O11 89.64(13) . . ?
O9 Fe3 O11 87.23(14) . . ?
O1 Fe3 O10 161.49(13) . . ?
O7 Fe3 O10 90.92(14) . . ?
O12 Fe3 O10 85.48(12) . . ?
O9 Fe3 O10 85.98(12) . . ?
O11 Fe3 O10 62.01(13) . . ?
O1 Fe3 C11 130.77(16) . . ?
O7 Fe3 C11 121.61(17) . . ?
O12 Fe3 C11 87.05(15) . . ?
O9 Fe3 C11 86.12(15) . . ?
O11 Fe3 C11 31.26(15) . . ?
O10 Fe3 C11 30.75(15) . . ?
O2 Fe4 O16 92.38(12) . . ?
O2 Fe4 O29 96.19(11) . . ?
O16 Fe4 O29 99.04(12) . . ?
O2 Fe4 O4 172.31(11) . . ?
O16 Fe4 O4 85.99(11) . . ?
O29 Fe4 O4 91.49(11) . . ?
O2 Fe4 O5 93.64(11) . . ?
O16 Fe4 O5 95.36(11) . . ?
O29 Fe4 O5 162.17(11) . . ?
O4 Fe4 O5 79.05(10) . . ?
O2 Fe4 N6 89.91(12) . . ?
O16 Fe4 N6 169.13(12) . . ?
O29 Fe4 N6 91.26(12) . . ?
O4 Fe4 N6 90.33(12) . . ?
O5 Fe4 N6 73.88(11) . . ?
O3 Fe5 O4 92.84(11) . . ?
O3 Fe5 O20 90.34(11) . . ?
O4 Fe5 O20 97.11(11) . . ?
O3 Fe5 O17 175.08(11) . . ?
O4 Fe5 O17 87.31(11) . . ?
O20 Fe5 O17 84.76(11) . . ?
O3 Fe5 O18 96.77(11) . . ?
O4 Fe5 O18 169.11(12) . . ?
O20 Fe5 O18 87.98(12) . . ?
O17 Fe5 O18 83.56(11) . . ?
O3 Fe5 O5 95.19(11) . . ?
O4 Fe5 O5 82.79(11) . . ?
O20 Fe5 O5 174.46(11) . . ?
O17 Fe5 O5 89.71(11) . . ?
O18 Fe5 O5 91.22(11) . . ?
O3 Fe6 O23 100.27(11) . . ?
O3 Fe6 O21 96.48(11) . . ?
O23 Fe6 O21 86.06(12) . . ?
O3 Fe6 O25 97.52(12) . . ?
O23 Fe6 O25 87.25(12) . . ?
O21 Fe6 O25 165.36(12) . . ?
O3 Fe6 O26 97.45(11) . . ?
O23 Fe6 O26 162.12(11) . . ?
O21 Fe6 O26 94.35(12) . . ?
O25 Fe6 O26 88.08(12) . . ?
O3 Fe6 O27 159.20(12) . . ?
O23 Fe6 O27 100.53(12) . . ?
O21 Fe6 O27 84.62(11) . . ?
O25 Fe6 O27 83.82(11) . . ?
O26 Fe6 O27 61.78(11) . . ?
O3 Fe6 C51 128.48(14) . . ?
O23 Fe6 C51 131.18(14) . . ?
O21 Fe6 C51 90.37(13) . . ?
O25 Fe6 C51 84.28(13) . . ?
O26 Fe6 C51 31.03(13) . . ?
O27 Fe6 C51 30.78(13) . . ?
O3 Fe7 O19 97.72(12) . . ?
O3 Fe7 O24 97.13(12) . . ?
O19 Fe7 O24 163.00(12) . . ?
O3 Fe7 O22 98.31(12) . . ?
O19 Fe7 O22 83.96(12) . . ?
O24 Fe7 O22 85.76(12) . . ?
O3 Fe7 N3 96.03(12) . . ?
O19 Fe7 N3 93.72(12) . . ?
O24 Fe7 N3 92.89(12) . . ?
O22 Fe7 N3 165.65(12) . . ?
O3 Fe7 N5 173.14(13) . . ?
O19 Fe7 N5 81.51(13) . . ?
O24 Fe7 N5 84.71(13) . . ?
O22 Fe7 N5 88.40(13) . . ?
N3 Fe7 N5 77.25(13) . . ?
C61 N1 C65 119.0(4) . . ?
C61 N1 Fe2 126.9(3) . . ?
C65 N1 Fe2 114.1(3) . . ?
C66 N2 C68 118.9(3) . . ?
C66 N2 Fe2 116.4(3) . . ?
C68 N2 Fe2 124.7(2) . . ?
C67 N3 C68 116.9(3) . . ?
C67 N3 Fe7 115.5(3) . . ?
C68 N3 Fe7 127.2(2) . . ?
C67 N4 C66 113.6(3) . . ?
C69 N5 C73 118.9(4) . . ?
C69 N5 Fe7 114.3(3) . . ?
C73 N5 Fe7 126.6(3) . . ?
C78 N6 C74 118.4(4) . . ?
C78 N6 Fe4 125.9(3) . . ?
C74 N6 Fe4 115.2(3) . . ?
Fe3 O1 Fe2 132.53(15) . . ?
Fe3 O1 Fe1 117.89(14) . . ?
Fe2 O1 Fe1 92.91(11) . . ?
Fe4 O2 Fe2 132.32(15) . . ?
Fe4 O2 Fe1 132.36(15) . . ?
Fe2 O2 Fe1 94.72(12) . . ?
Fe7 O3 Fe6 116.87(14) . . ?
Fe7 O3 Fe5 117.30(13) . . ?
Fe6 O3 Fe5 124.42(14) . . ?
Fe5 O4 Fe4 98.89(11) . . ?
C68 O5 Fe5 131.8(2) . . ?
C68 O5 Fe4 115.5(2) . . ?
Fe5 O5 Fe4 94.14(10) . . ?
C1 O6 Fe1 134.9(3) . . ?
C1 O7 Fe3 124.4(3) . . ?
C6 O8 Fe1 129.7(3) . . ?
C6 O9 Fe3 130.1(3) . . ?
C11 O10 Fe3 87.7(3) . . ?
C11 O11 Fe3 91.8(3) . . ?
C16 O12 Fe3 132.3(3) . . ?
C16 O13 Fe2 130.5(3) . . ?
C21 O14 Fe1 125.7(3) . . ?
C21 O15 Fe2 126.0(3) . . ?
C26 O16 Fe4 127.2(3) . . ?
C26 O17 Fe5 130.7(3) . . ?
C31 O18 Fe5 134.8(3) . . ?
C31 O19 Fe7 126.3(3) . . ?
C36 O20 Fe5 133.3(3) . . ?
C36 O21 Fe6 129.3(3) . . ?
C41 O22 Fe7 132.1(3) . . ?
C41 O23 Fe6 126.4(3) . . ?
C46 O24 Fe7 125.3(3) . . ?
C46 O25 Fe6 133.5(3) . . ?
C51 O26 Fe6 90.7(3) . . ?
C51 O27 Fe6 89.6(2) . . ?
C56 O28 Fe1 136.8(3) . . ?
C56 O29 Fe4 132.3(3) . . ?
C82 O30 C79 109.3(5) . . ?
C80 O31 C81 109.7(5) . . ?
C83 O32 C86 111.4(6) . . ?
C84 O33 C85 107.8(7) . . ?
C89 O34 C87 109.6(4) . . ?
C90 O35 C88 109.8(4) . . ?
C92 O36 C94 108.6(5) . . ?
C91 O37 C93 108.8(5) . . ?
O7 C1 O6 124.8(4) . . ?
O7 C1 C2 117.6(4) . . ?
O6 C1 C2 117.4(4) . . ?
C4 C2 C3 109.7(8) . . ?
C4 C2 C5 108.5(8) . . ?
C3 C2 C5 110.2(7) . . ?
C4 C2 C1 110.4(5) . . ?
C3 C2 C1 110.5(5) . . ?
C5 C2 C1 107.6(5) . . ?
C2 C3 H3A 109.5 . . ?
C2 C3 H3B 109.5 . . ?
H3A C3 H3B 109.5 . . ?
C2 C3 H3C 109.5 . . ?
H3A C3 H3C 109.5 . . ?
H3B C3 H3C 109.5 . . ?
C2 C4 H4A 109.5 . . ?
C2 C4 H4B 109.5 . . ?
H4A C4 H4B 109.5 . . ?
C2 C4 H4C 109.5 . . ?
H4A C4 H4C 109.5 . . ?
H4B C4 H4C 109.5 . . ?
C2 C5 H5A 109.5 . . ?
C2 C5 H5B 109.5 . . ?
H5A C5 H5B 109.5 . . ?
C2 C5 H5C 109.5 . . ?
H5A C5 H5C 109.5 . . ?
H5B C5 H5C 109.5 . . ?
O9 C6 O8 125.1(4) . . ?
O9 C6 C7 117.3(4) . . ?
O8 C6 C7 117.6(4) . . ?
C10 C7 C8 110.4(5) . . ?
C10 C7 C9 109.7(5) . . ?
C8 C7 C9 109.8(5) . . ?
C10 C7 C6 107.9(4) . . ?
C8 C7 C6 110.8(4) . . ?
C9 C7 C6 108.2(4) . . ?
C7 C8 H8A 109.5 . . ?
C7 C8 H8B 109.5 . . ?
H8A C8 H8B 109.5 . . ?
C7 C8 H8C 109.5 . . ?
H8A C8 H8C 109.5 . . ?
H8B C8 H8C 109.5 . . ?
C7 C9 H9A 109.5 . . ?
C7 C9 H9B 109.5 . . ?
H9A C9 H9B 109.5 . . ?
C7 C9 H9C 109.5 . . ?
H9A C9 H9C 109.5 . . ?
H9B C9 H9C 109.5 . . ?
C7 C10 H10A 109.5 . . ?
C7 C10 H10B 109.5 . . ?
H10A C10 H10B 109.5 . . ?
C7 C10 H10C 109.5 . . ?
H10A C10 H10C 109.5 . . ?
H10B C10 H10C 109.5 . . ?
O10 C11 O11 118.4(4) . . ?
O10 C11 C12 122.6(5) . . ?
O11 C11 C12 119.0(5) . . ?
O10 C11 Fe3 61.6(2) . . ?
O11 C11 Fe3 56.9(2) . . ?
C12 C11 Fe3 175.8(4) . . ?
C14 C12 C11 113.0(5) . . ?
C14 C12 C13 111.1(6) . . ?
C11 C12 C13 106.2(5) . . ?
C14 C12 C15 109.1(6) . . ?
C11 C12 C15 107.5(5) . . ?
C13 C12 C15 109.9(6) . . ?
C12 C13 H13A 109.5 . . ?
C12 C13 H13B 109.5 . . ?
H13A C13 H13B 109.5 . . ?
C12 C13 H13C 109.5 . . ?
H13A C13 H13C 109.5 . . ?
H13B C13 H13C 109.5 . . ?
C12 C14 H14A 109.5 . . ?
C12 C14 H14B 109.5 . . ?
H14A C14 H14B 109.5 . . ?
C12 C14 H14C 109.5 . . ?
H14A C14 H14C 109.5 . . ?
H14B C14 H14C 109.5 . . ?
C12 C15 H15A 109.5 . . ?
C12 C15 H15B 109.5 . . ?
H15A C15 H15B 109.5 . . ?
C12 C15 H15C 109.5 . . ?
H15A C15 H15C 109.5 . . ?
H15B C15 H15C 109.5 . . ?
O12 C16 O13 124.7(4) . . ?
O12 C16 C17 117.8(4) . . ?
O13 C16 C17 117.4(4) . . ?
C20 C17 C18 111.1(4) . . ?
C20 C17 C16 111.0(4) . . ?
C18 C17 C16 111.7(4) . . ?
C20 C17 C19 109.8(4) . . ?
C18 C17 C19 107.9(4) . . ?
C16 C17 C19 105.2(4) . . ?
C17 C18 H18A 109.5 . . ?
C17 C18 H18B 109.5 . . ?
H18A C18 H18B 109.5 . . ?
C17 C18 H18C 109.5 . . ?
H18A C18 H18C 109.5 . . ?
H18B C18 H18C 109.5 . . ?
C17 C19 H19A 109.5 . . ?
C17 C19 H19B 109.5 . . ?
H19A C19 H19B 109.5 . . ?
C17 C19 H19C 109.5 . . ?
H19A C19 H19C 109.5 . . ?
H19B C19 H19C 109.5 . . ?
C17 C20 H20A 109.5 . . ?
C17 C20 H20B 109.5 . . ?
H20A C20 H20B 109.5 . . ?
C17 C20 H20C 109.5 . . ?
H20A C20 H20C 109.5 . . ?
H20B C20 H20C 109.5 . . ?
O15 C21 O14 124.7(4) . . ?
O15 C21 C22 116.6(4) . . ?
O14 C21 C22 118.6(4) . . ?
C24 C22 C25 112.8(5) . . ?
C24 C22 C21 110.3(4) . . ?
C25 C22 C21 110.3(4) . . ?
C24 C22 C23 110.6(5) . . ?
C25 C22 C23 107.2(5) . . ?
C21 C22 C23 105.2(4) . . ?
C22 C23 H23A 109.5 . . ?
C22 C23 H23B 109.5 . . ?
H23A C23 H23B 109.5 . . ?
C22 C23 H23C 109.5 . . ?
H23A C23 H23C 109.5 . . ?
H23B C23 H23C 109.5 . . ?
C22 C24 H24A 109.5 . . ?
C22 C24 H24B 109.5 . . ?
H24A C24 H24B 109.5 . . ?
C22 C24 H24C 109.5 . . ?
H24A C24 H24C 109.5 . . ?
H24B C24 H24C 109.5 . . ?
C22 C25 H25A 109.5 . . ?
C22 C25 H25B 109.5 . . ?
H25A C25 H25B 109.5 . . ?
C22 C25 H25C 109.5 . . ?
H25A C25 H25C 109.5 . . ?
H25B C25 H25C 109.5 . . ?
O16 C26 O17 124.7(4) . . ?
O16 C26 C27 117.1(4) . . ?
O17 C26 C27 118.3(4) . . ?
C30 C27 C26 111.1(4) . . ?
C30 C27 C29 110.2(4) . . ?
C26 C27 C29 107.3(4) . . ?
C30 C27 C28 109.5(4) . . ?
C26 C27 C28 108.1(4) . . ?
C29 C27 C28 110.6(4) . . ?
C27 C28 H28A 109.5 . . ?
C27 C28 H28B 109.5 . . ?
H28A C28 H28B 109.5 . . ?
C27 C28 H28C 109.5 . . ?
H28A C28 H28C 109.5 . . ?
H28B C28 H28C 109.5 . . ?
C27 C29 H29A 109.5 . . ?
C27 C29 H29B 109.5 . . ?
H29A C29 H29B 109.5 . . ?
C27 C29 H29C 109.5 . . ?
H29A C29 H29C 109.5 . . ?
H29B C29 H29C 109.5 . . ?
C27 C30 H30A 109.5 . . ?
C27 C30 H30B 109.5 . . ?
H30A C30 H30B 109.5 . . ?
C27 C30 H30C 109.5 . . ?
H30A C30 H30C 109.5 . . ?
H30B C30 H30C 109.5 . . ?
O18 C31 O19 124.5(4) . . ?
O18 C31 C32 119.0(4) . . ?
O19 C31 C32 116.5(4) . . ?
C34 C32 C35 112.3(4) . . ?
C34 C32 C31 109.3(4) . . ?
C35 C32 C31 111.1(4) . . ?
C34 C32 C33 109.2(4) . . ?
C35 C32 C33 109.7(4) . . ?
C31 C32 C33 105.1(4) . . ?
C32 C33 H33A 109.5 . . ?
C32 C33 H33B 109.5 . . ?
H33A C33 H33B 109.5 . . ?
C32 C33 H33C 109.5 . . ?
H33A C33 H33C 109.5 . . ?
H33B C33 H33C 109.5 . . ?
C32 C34 H34A 109.5 . . ?
C32 C34 H34B 109.5 . . ?
H34A C34 H34B 109.5 . . ?
C32 C34 H34C 109.5 . . ?
H34A C34 H34C 109.5 . . ?
H34B C34 H34C 109.5 . . ?
C32 C35 H35A 109.5 . . ?
C32 C35 H35B 109.5 . . ?
H35A C35 H35B 109.5 . . ?
C32 C35 H35C 109.5 . . ?
H35A C35 H35C 109.5 . . ?
H35B C35 H35C 109.5 . . ?
O20 C36 O21 124.3(4) . . ?
O20 C36 C37 116.1(4) . . ?
O21 C36 C37 119.6(4) . . ?
C36 C37 C39 111.8(4) . . ?
C36 C37 C38 107.4(4) . . ?
C39 C37 C38 110.5(4) . . ?
C36 C37 C40 107.0(4) . . ?
C39 C37 C40 109.7(4) . . ?
C38 C37 C40 110.3(4) . . ?
C37 C38 H38A 109.5 . . ?
C37 C38 H38B 109.5 . . ?
H38A C38 H38B 109.5 . . ?
C37 C38 H38C 109.5 . . ?
H38A C38 H38C 109.5 . . ?
H38B C38 H38C 109.5 . . ?
C37 C39 H39A 109.5 . . ?
C37 C39 H39B 109.5 . . ?
H39A C39 H39B 109.5 . . ?
C37 C39 H39C 109.5 . . ?
H39A C39 H39C 109.5 . . ?
H39B C39 H39C 109.5 . . ?
C37 C40 H40A 109.5 . . ?
C37 C40 H40B 109.5 . . ?
H40A C40 H40B 109.5 . . ?
C37 C40 H40C 109.5 . . ?
H40A C40 H40C 109.5 . . ?
H40B C40 H40C 109.5 . . ?
O23 C41 O22 124.4(4) . . ?
O23 C41 C42 117.9(4) . . ?
O22 C41 C42 117.7(4) . . ?
C44 C42 C41 110.6(4) . . ?
C44 C42 C45 111.2(5) . . ?
C41 C42 C45 111.1(4) . . ?
C44 C42 C43 109.2(5) . . ?
C41 C42 C43 106.1(4) . . ?
C45 C42 C43 108.5(5) . . ?
C42 C43 H43A 109.5 . . ?
C42 C43 H43B 109.5 . . ?
H43A C43 H43B 109.5 . . ?
C42 C43 H43C 109.5 . . ?
H43A C43 H43C 109.5 . . ?
H43B C43 H43C 109.5 . . ?
C42 C44 H44A 109.5 . . ?
C42 C44 H44B 109.5 . . ?
H44A C44 H44B 109.5 . . ?
C42 C44 H44C 109.5 . . ?
H44A C44 H44C 109.5 . . ?
H44B C44 H44C 109.5 . . ?
C42 C45 H45A 109.5 . . ?
C42 C45 H45B 109.5 . . ?
H45A C45 H45B 109.5 . . ?
C42 C45 H45C 109.5 . . ?
H45A C45 H45C 109.5 . . ?
H45B C45 H45C 109.5 . . ?
O25 C46 O24 124.5(4) . . ?
O25 C46 C47 117.8(4) . . ?
O24 C46 C47 117.6(4) . . ?
C46 C47 C50 111.8(4) . . ?
C46 C47 C49 106.5(4) . . ?
C50 C47 C49 109.4(4) . . ?
C46 C47 C48 109.3(4) . . ?
C50 C47 C48 110.5(4) . . ?
C49 C47 C48 109.3(4) . . ?
C47 C48 H48A 109.5 . . ?
C47 C48 H48B 109.5 . . ?
H48A C48 H48B 109.5 . . ?
C47 C48 H48C 109.5 . . ?
H48A C48 H48C 109.5 . . ?
H48B C48 H48C 109.5 . . ?
C47 C49 H49A 109.5 . . ?
C47 C49 H49B 109.5 . . ?
H49A C49 H49B 109.5 . . ?
C47 C49 H49C 109.5 . . ?
H49A C49 H49C 109.5 . . ?
H49B C49 H49C 109.5 . . ?
C47 C50 H50A 109.5 . . ?
C47 C50 H50B 109.5 . . ?
H50A C50 H50B 109.5 . . ?
C47 C50 H50C 109.5 . . ?
H50A C50 H50C 109.5 . . ?
H50B C50 H50C 109.5 . . ?
O27 C51 O26 117.8(4) . . ?
O27 C51 C52 122.1(4) . . ?
O26 C51 C52 120.0(4) . . ?
O27 C51 Fe6 59.6(2) . . ?
O26 C51 Fe6 58.3(2) . . ?
C52 C51 Fe6 174.1(3) . . ?
C53 C52 C51 110.6(4) . . ?
C53 C52 C54 111.3(4) . . ?
C51 C52 C54 109.5(4) . . ?
C53 C52 C55 109.3(4) . . ?
C51 C52 C55 105.5(4) . . ?
C54 C52 C55 110.4(4) . . ?
C52 C53 H53A 109.5 . . ?
C52 C53 H53B 109.5 . . ?
H53A C53 H53B 109.5 . . ?
C52 C53 H53C 109.5 . . ?
H53A C53 H53C 109.5 . . ?
H53B C53 H53C 109.5 . . ?
C52 C54 H54A 109.5 . . ?
C52 C54 H54B 109.5 . . ?
H54A C54 H54B 109.5 . . ?
C52 C54 H54C 109.5 . . ?
H54A C54 H54C 109.5 . . ?
H54B C54 H54C 109.5 . . ?
C52 C55 H55A 109.5 . . ?
C52 C55 H55B 109.5 . . ?
H55A C55 H55B 109.5 . . ?
C52 C55 H55C 109.5 . . ?
H55A C55 H55C 109.5 . . ?
H55B C55 H55C 109.5 . . ?
O28 C56 O29 125.8(4) . . ?
O28 C56 C57 116.3(4) . . ?
O29 C56 C57 117.9(4) . . ?
C60 C57 C59 111.8(5) . . ?
C60 C57 C56 107.0(4) . . ?
C59 C57 C56 110.9(4) . . ?
C60 C57 C58 109.4(4) . . ?
C59 C57 C58 109.0(4) . . ?
C56 C57 C58 108.5(4) . . ?
C57 C58 H58A 109.5 . . ?
C57 C58 H58B 109.5 . . ?
H58A C58 H58B 109.5 . . ?
C57 C58 H58C 109.5 . . ?
H58A C58 H58C 109.5 . . ?
H58B C58 H58C 109.5 . . ?
C57 C59 H59A 109.5 . . ?
C57 C59 H59B 109.5 . . ?
H59A C59 H59B 109.5 . . ?
C57 C59 H59C 109.5 . . ?
H59A C59 H59C 109.5 . . ?
H59B C59 H59C 109.5 . . ?
C57 C60 H60A 109.5 . . ?
C57 C60 H60B 109.5 . . ?
H60A C60 H60B 109.5 . . ?
C57 C60 H60C 109.5 . . ?
H60A C60 H60C 109.5 . . ?
H60B C60 H60C 109.5 . . ?
N1 C61 C62 121.3(4) . . ?
N1 C61 H61 119.4 . . ?
C62 C61 H61 119.4 . . ?
C63 C62 C61 120.2(4) . . ?
C63 C62 H62 119.9 . . ?
C61 C62 H62 119.9 . . ?
C62 C63 C64 118.7(4) . . ?
C62 C63 H63 120.6 . . ?
C64 C63 H63 120.6 . . ?
C63 C64 C65 118.6(4) . . ?
C63 C64 H64 120.7 . . ?
C65 C64 H64 120.7 . . ?
N1 C65 C64 122.2(4) . . ?
N1 C65 C66 116.0(3) . . ?
C64 C65 C66 121.8(4) . . ?
N2 C66 N4 127.2(4) . . ?
N2 C66 C65 116.9(4) . . ?
N4 C66 C65 115.9(3) . . ?
N3 C67 N4 128.5(4) . . ?
N3 C67 C69 116.6(4) . . ?
N4 C67 C69 114.9(4) . . ?
O5 C68 N2 107.1(3) . . ?
O5 C68 N3 111.8(3) . . ?
N2 C68 N3 112.7(3) . . ?
O5 C68 C74 109.0(3) . . ?
N2 C68 C74 109.0(3) . . ?
N3 C68 C74 107.2(3) . . ?
N5 C69 C70 122.3(4) . . ?
N5 C69 C67 115.9(4) . . ?
C70 C69 C67 121.7(4) . . ?
C71 C70 C69 118.2(5) . . ?
C71 C70 H70 120.9 . . ?
C69 C70 H70 120.9 . . ?
C72 C71 C70 119.9(5) . . ?
C72 C71 H71 120.1 . . ?
C70 C71 H71 120.1 . . ?
C71 C72 C73 118.6(5) . . ?
C71 C72 H72 120.7 . . ?
C73 C72 H72 120.7 . . ?
N5 C73 C72 122.1(5) . . ?
N5 C73 H73 118.9 . . ?
C72 C73 H73 118.9 . . ?
N6 C74 C75 121.6(4) . . ?
N6 C74 C68 115.5(3) . . ?
C75 C74 C68 123.0(4) . . ?
C74 C75 C76 119.2(4) . . ?
C74 C75 H75 120.4 . . ?
C76 C75 H75 120.4 . . ?
C75 C76 C77 119.3(4) . . ?
C75 C76 H76 120.3 . . ?
C77 C76 H76 120.3 . . ?
C78 C77 C76 118.2(4) . . ?
C78 C77 H77 120.9 . . ?
C76 C77 H77 120.9 . . ?
N6 C78 C77 123.1(4) . . ?
N6 C78 H78 118.5 . . ?
C77 C78 H78 118.5 . . ?
O30 C79 C80 109.6(5) . . ?
O30 C79 H79A 109.8 . . ?
C80 C79 H79A 109.8 . . ?
O30 C79 H79B 109.8 . . ?
C80 C79 H79B 109.8 . . ?
H79A C79 H79B 108.2 . . ?
O31 C80 C79 110.6(5) . . ?
O31 C80 H80A 109.5 . . ?
C79 C80 H80A 109.5 . . ?
O31 C80 H80B 109.5 . . ?
C79 C80 H80B 109.5 . . ?
H80A C80 H80B 108.1 . . ?
O31 C81 C82 111.3(5) . . ?
O31 C81 H81A 109.4 . . ?
C82 C81 H81A 109.4 . . ?
O31 C81 H81B 109.4 . . ?
C82 C81 H81B 109.4 . . ?
H81A C81 H81B 108.0 . . ?
O30 C82 C81 109.6(5) . . ?
O30 C82 H82A 109.8 . . ?
C81 C82 H82A 109.8 . . ?
O30 C82 H82B 109.8 . . ?
C81 C82 H82B 109.8 . . ?
H82A C82 H82B 108.2 . . ?
O32 C83 C84 115.4(7) . . ?
O32 C83 H83A 108.4 . . ?
C84 C83 H83A 108.4 . . ?
O32 C83 H83B 108.4 . . ?
C84 C83 H83B 108.4 . . ?
H83A C83 H83B 107.5 . . ?
C83 C84 O33 116.1(9) . . ?
C83 C84 H84A 108.3 . . ?
O33 C84 H84A 108.3 . . ?
C83 C84 H84B 108.3 . . ?
O33 C84 H84B 108.3 . . ?
H84A C84 H84B 107.4 . . ?
C86 C85 O33 111.2(7) . . ?
C86 C85 H85A 109.4 . . ?
O33 C85 H85A 109.4 . . ?
C86 C85 H85B 109.4 . . ?
O33 C85 H85B 109.4 . . ?
H85A C85 H85B 108.0 . . ?
O32 C86 C85 111.4(7) . . ?
O32 C86 H86A 109.3 . . ?
C85 C86 H86A 109.3 . . ?
O32 C86 H86B 109.3 . . ?
C85 C86 H86B 109.3 . . ?
H86A C86 H86B 108.0 . . ?
O34 C87 C88 110.2(5) . . ?
O34 C87 H87A 109.6 . . ?
C88 C87 H87A 109.6 . . ?
O34 C87 H87B 109.6 . . ?
C88 C87 H87B 109.6 . . ?
H87A C87 H87B 108.1 . . ?
O35 C88 C87 111.1(5) . . ?
O35 C88 H88A 109.4 . . ?
C87 C88 H88A 109.4 . . ?
O35 C88 H88B 109.4 . . ?
C87 C88 H88B 109.4 . . ?
H88A C88 H88B 108.0 . . ?
O34 C89 C90 111.2(4) . . ?
O34 C89 H89A 109.4 . . ?
C90 C89 H89A 109.4 . . ?
O34 C89 H89B 109.4 . . ?
C90 C89 H89B 109.4 . . ?
H89A C89 H89B 108.0 . . ?
O35 C90 C89 110.4(4) . . ?
O35 C90 H90A 109.6 . . ?
C89 C90 H90A 109.6 . . ?
O35 C90 H90B 109.6 . . ?
C89 C90 H90B 109.6 . . ?
H90A C90 H90B 108.1 . . ?
O37 C91 C92 112.4(6) . . ?
O37 C91 H91A 109.1 . . ?
C92 C91 H91A 109.1 . . ?
O37 C91 H91B 109.1 . . ?
C92 C91 H91B 109.1 . . ?
H91A C91 H91B 107.9 . . ?
O36 C92 C91 109.8(6) . . ?
O36 C92 H92A 109.7 . . ?
C91 C92 H92A 109.7 . . ?
O36 C92 H92B 109.7 . . ?
C91 C92 H92B 109.7 . . ?
H92A C92 H92B 108.2 . . ?
O37 C93 C94 110.4(6) . . ?
O37 C93 H93A 109.6 . . ?
C94 C93 H93A 109.6 . . ?
O37 C93 H93B 109.6 . . ?
C94 C93 H93B 109.6 . . ?
H93A C93 H93B 108.1 . . ?
O36 C94 C93 108.2(6) . . ?
O36 C94 H94A 110.1 . . ?
C93 C94 H94A 110.1 . . ?
O36 C94 H94B 110.1 . . ?
C93 C94 H94B 110.1 . . ?
H94A C94 H94B 108.4 . . ?

loop_
_geom_bond_atom_site_label_1
_geom_bond_atom_site_label_2
_geom_bond_distance
_geom_bond_site_symmetry_2
_geom_bond_publ_flag
Fe1 O2 1.954(3) . ?
Fe1 O1 1.967(3) . ?
Fe1 O28 1.996(3) . ?
Fe1 O14 2.028(3) . ?
Fe1 O8 2.028(3) . ?
Fe1 O6 2.045(3) . ?
Fe1 Fe2 2.8307(8) . ?
Fe2 O2 1.894(3) . ?
Fe2 O1 1.938(3) . ?
Fe2 O13 2.006(3) . ?
Fe2 O15 2.049(3) . ?
Fe2 N2 2.136(3) . ?
Fe2 N1 2.175(3) . ?
Fe3 O1 1.835(3) . ?
Fe3 O7 1.986(3) . ?
Fe3 O12 2.039(3) . ?
Fe3 O9 2.047(3) . ?
Fe3 O11 2.059(3) . ?
Fe3 O10 2.162(3) . ?
Fe3 C11 2.457(5) . ?
Fe4 O2 1.845(3) . ?
Fe4 O16 1.994(3) . ?
Fe4 O29 2.012(3) . ?
Fe4 O4 2.024(3) . ?
Fe4 O5 2.138(3) . ?
Fe4 N6 2.172(3) . ?
Fe5 O3 1.975(3) . ?
Fe5 O4 1.986(3) . ?
Fe5 O20 2.004(3) . ?
Fe5 O17 2.009(3) . ?
Fe5 O18 2.018(3) . ?
Fe5 O5 2.022(3) . ?
Fe6 O3 1.874(3) . ?
Fe6 O23 1.998(3) . ?
Fe6 O21 2.020(3) . ?
Fe6 O25 2.036(3) . ?
Fe6 O26 2.099(3) . ?
Fe6 O27 2.128(3) . ?
Fe6 C51 2.468(4) . ?
Fe7 O3 1.868(3) . ?
Fe7 O19 2.001(3) . ?
Fe7 O24 2.014(3) . ?
Fe7 O22 2.053(3) . ?
Fe7 N3 2.122(3) . ?
Fe7 N5 2.150(4) . ?
N1 C61 1.334(5) . ?
N1 C65 1.346(5) . ?
N2 C66 1.307(5) . ?
N2 C68 1.473(5) . ?
N3 C67 1.323(5) . ?
N3 C68 1.484(5) . ?
N4 C67 1.329(5) . ?
N4 C66 1.349(5) . ?
N5 C69 1.335(6) . ?
N5 C73 1.339(6) . ?
N6 C78 1.344(5) . ?
N6 C74 1.350(5) . ?
O5 C68 1.387(5) . ?
O6 C1 1.254(5) . ?
O7 C1 1.251(5) . ?
O8 C6 1.260(5) . ?
O9 C6 1.253(5) . ?
O10 C11 1.257(6) . ?
O11 C11 1.276(6) . ?
O12 C16 1.264(5) . ?
O13 C16 1.265(5) . ?
O14 C21 1.268(5) . ?
O15 C21 1.264(5) . ?
O16 C26 1.257(5) . ?
O17 C26 1.264(5) . ?
O18 C31 1.253(5) . ?
O19 C31 1.265(5) . ?
O20 C36 1.251(5) . ?
O21 C36 1.274(5) . ?
O22 C41 1.269(5) . ?
O23 C41 1.259(5) . ?
O24 C46 1.273(5) . ?
O25 C46 1.258(5) . ?
O26 C51 1.272(5) . ?
O27 C51 1.263(5) . ?
O28 C56 1.245(5) . ?
O29 C56 1.280(5) . ?
O30 C82 1.426(7) . ?
O30 C79 1.436(7) . ?
O31 C80 1.410(7) . ?
O31 C81 1.426(7) . ?
O32 C83 1.387(7) . ?
O32 C86 1.404(8) . ?
O33 C84 1.420(10) . ?
O33 C85 1.463(9) . ?
O34 C89 1.416(6) . ?
O34 C87 1.424(6) . ?
O35 C90 1.420(6) . ?
O35 C88 1.422(6) . ?
O36 C92 1.427(8) . ?
O36 C94 1.451(8) . ?
O37 C91 1.423(7) . ?
O37 C93 1.433(8) . ?
C1 C2 1.545(7) . ?
C2 C4 1.471(10) . ?
C2 C3 1.482(9) . ?
C2 C5 1.518(9) . ?
C3 H3A 0.9800 . ?
C3 H3B 0.9800 . ?
C3 H3C 0.9800 . ?
C4 H4A 0.9800 . ?
C4 H4B 0.9800 . ?
C4 H4C 0.9800 . ?
C5 H5A 0.9800 . ?
C5 H5B 0.9800 . ?
C5 H5C 0.9800 . ?
C6 C7 1.533(6) . ?
C7 C10 1.515(7) . ?
C7 C8 1.522(7) . ?
C7 C9 1.530(7) . ?
C8 H8A 0.9800 . ?
C8 H8B 0.9800 . ?
C8 H8C 0.9800 . ?
C9 H9A 0.9800 . ?
C9 H9B 0.9800 . ?
C9 H9C 0.9800 . ?
C10 H10A 0.9800 . ?
C10 H10B 0.9800 . ?
C10 H10C 0.9800 . ?
C11 C12 1.516(7) . ?
C12 C14 1.477(8) . ?
C12 C13 1.527(8) . ?
C12 C15 1.527(9) . ?
C13 H13A 0.9800 . ?
C13 H13B 0.9800 . ?
C13 H13C 0.9800 . ?
C14 H14A 0.9800 . ?
C14 H14B 0.9800 . ?
C14 H14C 0.9800 . ?
C15 H15A 0.9800 . ?
C15 H15B 0.9800 . ?
C15 H15C 0.9800 . ?
C16 C17 1.525(6) . ?
C17 C20 1.506(7) . ?
C17 C18 1.515(6) . ?
C17 C19 1.543(7) . ?
C18 H18A 0.9800 . ?
C18 H18B 0.9800 . ?
C18 H18C 0.9800 . ?
C19 H19A 0.9800 . ?
C19 H19B 0.9800 . ?
C19 H19C 0.9800 . ?
C20 H20A 0.9800 . ?
C20 H20B 0.9800 . ?
C20 H20C 0.9800 . ?
C21 C22 1.527(6) . ?
C22 C24 1.492(7) . ?
C22 C25 1.507(7) . ?
C22 C23 1.550(7) . ?
C23 H23A 0.9800 . ?
C23 H23B 0.9800 . ?
C23 H23C 0.9800 . ?
C24 H24A 0.9800 . ?
C24 H24B 0.9800 . ?
C24 H24C 0.9800 . ?
C25 H25A 0.9800 . ?
C25 H25B 0.9800 . ?
C25 H25C 0.9800 . ?
C26 C27 1.523(6) . ?
C27 C30 1.519(6) . ?
C27 C29 1.525(7) . ?
C27 C28 1.530(7) . ?
C28 H28A 0.9800 . ?
C28 H28B 0.9800 . ?
C28 H28C 0.9800 . ?
C29 H29A 0.9800 . ?
C29 H29B 0.9800 . ?
C29 H29C 0.9800 . ?
C30 H30A 0.9800 . ?
C30 H30B 0.9800 . ?
C30 H30C 0.9800 . ?
C31 C32 1.534(6) . ?
C32 C34 1.515(6) . ?
C32 C35 1.521(6) . ?
C32 C33 1.551(7) . ?
C33 H33A 0.9800 . ?
C33 H33B 0.9800 . ?
C33 H33C 0.9800 . ?
C34 H34A 0.9800 . ?
C34 H34B 0.9800 . ?
C34 H34C 0.9800 . ?
C35 H35A 0.9800 . ?
C35 H35B 0.9800 . ?
C35 H35C 0.9800 . ?
C36 C37 1.527(6) . ?
C37 C39 1.530(6) . ?
C37 C38 1.530(7) . ?
C37 C40 1.534(6) . ?
C38 H38A 0.9800 . ?
C38 H38B 0.9800 . ?
C38 H38C 0.9800 . ?
C39 H39A 0.9800 . ?
C39 H39B 0.9800 . ?
C39 H39C 0.9800 . ?
C40 H40A 0.9800 . ?
C40 H40B 0.9800 . ?
C40 H40C 0.9800 . ?
C41 C42 1.523(6) . ?
C42 C44 1.509(7) . ?
C42 C45 1.523(7) . ?
C42 C43 1.532(7) . ?
C43 H43A 0.9800 . ?
C43 H43B 0.9800 . ?
C43 H43C 0.9800 . ?
C44 H44A 0.9800 . ?
C44 H44B 0.9800 . ?
C44 H44C 0.9800 . ?
C45 H45A 0.9800 . ?
C45 H45B 0.9800 . ?
C45 H45C 0.9800 . ?
C46 C47 1.523(6) . ?
C47 C50 1.525(6) . ?
C47 C49 1.526(7) . ?
C47 C48 1.531(6) . ?
C48 H48A 0.9800 . ?
C48 H48B 0.9800 . ?
C48 H48C 0.9800 . ?
C49 H49A 0.9800 . ?
C49 H49B 0.9800 . ?
C49 H49C 0.9800 . ?
C50 H50A 0.9800 . ?
C50 H50B 0.9800 . ?
C50 H50C 0.9800 . ?
C51 C52 1.527(6) . ?
C52 C53 1.518(7) . ?
C52 C54 1.538(7) . ?
C52 C55 1.539(7) . ?
C53 H53A 0.9800 . ?
C53 H53B 0.9800 . ?
C53 H53C 0.9800 . ?
C54 H54A 0.9800 . ?
C54 H54B 0.9800 . ?
C54 H54C 0.9800 . ?
C55 H55A 0.9800 . ?
C55 H55B 0.9800 . ?
C55 H55C 0.9800 . ?
C56 C57 1.534(6) . ?
C57 C60 1.504(7) . ?
C57 C59 1.505(7) . ?
C57 C58 1.538(7) . ?
C58 H58A 0.9800 . ?
C58 H58B 0.9800 . ?
C58 H58C 0.9800 . ?
C59 H59A 0.9800 . ?
C59 H59B 0.9800 . ?
C59 H59C 0.9800 . ?
C60 H60A 0.9800 . ?
C60 H60B 0.9800 . ?
C60 H60C 0.9800 . ?
C61 C62 1.386(6) . ?
C61 H61 0.9500 . ?
C62 C63 1.373(6) . ?
C62 H62 0.9500 . ?
C63 C64 1.383(6) . ?
C63 H63 0.9500 . ?
C64 C65 1.389(6) . ?
C64 H64 0.9500 . ?
C65 C66 1.490(6) . ?
C67 C69 1.489(6) . ?
C68 C74 1.538(5) . ?
C69 C70 1.384(6) . ?
C70 C71 1.379(7) . ?
C70 H70 0.9500 . ?
C71 C72 1.378(7) . ?
C71 H71 0.9500 . ?
C72 C73 1.378(7) . ?
C72 H72 0.9500 . ?
C73 H73 0.9500 . ?
C74 C75 1.375(6) . ?
C75 C76 1.382(6) . ?
C75 H75 0.9500 . ?
C76 C77 1.386(6) . ?
C76 H76 0.9500 . ?
C77 C78 1.367(6) . ?
C77 H77 0.9500 . ?
C78 H78 0.9500 . ?
C79 C80 1.491(8) . ?
C79 H79A 0.9900 . ?
C79 H79B 0.9900 . ?
C80 H80A 0.9900 . ?
C80 H80B 0.9900 . ?
C81 C82 1.508(9) . ?
C81 H81A 0.9900 . ?
C81 H81B 0.9900 . ?
C82 H82A 0.9900 . ?
C82 H82B 0.9900 . ?
C83 C84 1.395(11) . ?
C83 H83A 0.9900 . ?
C83 H83B 0.9900 . ?
C84 H84A 0.9900 . ?
C84 H84B 0.9900 . ?
C85 C86 1.437(10) . ?
C85 H85A 0.9900 . ?
C85 H85B 0.9900 . ?
C86 H86A 0.9900 . ?
C86 H86B 0.9900 . ?
C87 C88 1.506(8) . ?
C87 H87A 0.9900 . ?
C87 H87B 0.9900 . ?
C88 H88A 0.9900 . ?
C88 H88B 0.9900 . ?
C89 C90 1.501(7) . ?
C89 H89A 0.9900 . ?
C89 H89B 0.9900 . ?
C90 H90A 0.9900 . ?
C90 H90B 0.9900 . ?
C91 C92 1.470(9) . ?
C91 H91A 0.9900 . ?
C91 H91B 0.9900 . ?
C92 H92A 0.9900 . ?
C92 H92B 0.9900 . ?
C93 C94 1.495(9) . ?
C93 H93A 0.9900 . ?
C93 H93B 0.9900 . ?
C94 H94A 0.9900 . ?
C94 H94B 0.9900 . ?
